data_4070218
loop_
_publ_author_name
'Page, Michael J.'
'Messerle, Barbara A.'
'Wagler, J\"org'

_publ_section_title
;
 Unusual Reactivity of the Bis(pyrazolyl)borate Chelate: B&#x2212;H for
 B&#x2212;X (X = F, Cl, OH) Substitution in Complexes of Ruthenium
;
_journal_issue 21
_journal_name_full Organometallics
_journal_page_first 6145
_journal_paper_doi 10.1021/om900660k
_journal_volume 28
_journal_year 2009
_chemical_formula_moiety 'C33 H32 B2 N10 O P Ru, C F3 O3 S'
_chemical_formula_sum 'C34 H32 B2 F3 N10 O4 P Ru S'
_chemical_formula_weight 887.42
_chemical_name_systematic
;
 ?
;
_space_group_IT_number 14
_symmetry_cell_setting monoclinic
_symmetry_space_group_name_Hall '-P 2yn'
_symmetry_space_group_name_H-M 'P 1 21/n 1'
_atom_sites_solution_hydrogens geom
_atom_sites_solution_primary direct
_atom_sites_solution_secondary difmap
_audit_creation_method SHELXL-97
_cell_angle_alpha 90.00
_cell_angle_beta 109.7270(10)
_cell_angle_gamma 90.00
_cell_formula_units_Z 4
_cell_length_a 11.35060(10)
_cell_length_b 22.9442(3)
_cell_length_c 15.5326(2)
_cell_measurement_reflns_used 52239
_cell_measurement_temperature 293(2)
_cell_measurement_theta_max 28.283
_cell_measurement_theta_min 2.546
_cell_volume 3807.76(8)
_computing_cell_refinement 'HKL Scalepack (Otwinowski & Minor 1997)'
_computing_data_collection 'Nonius Collect, KappaCCD'
_computing_data_reduction 'Denzo and Scalepak (Otwinowski & Minor, 1997)'
_computing_molecular_graphics 'ORTEP32 for windows (Farugia)'
_computing_publication_material 'Ciftab (Sheldrick, 1997)'
_computing_structure_refinement 'SHELXL-97 (Sheldrick, 1997)'
_computing_structure_solution 'SHELXS-97 (Sheldrick, 1990)'
_diffrn_ambient_temperature 293(2)
_diffrn_measured_fraction_theta_full 0.996
_diffrn_measured_fraction_theta_max 0.996
_diffrn_measurement_device_type 'Nonius Kappa CCD area detector'
_diffrn_measurement_method 'phi and omega scans'
_diffrn_radiation_monochromator graphite
_diffrn_radiation_source 'fine-focus sealed tube'
_diffrn_radiation_type MoK\a
_diffrn_radiation_wavelength 0.71073
_diffrn_reflns_av_R_equivalents 0.0456
_diffrn_reflns_av_sigmaI/netI 0.0296
_diffrn_reflns_limit_h_max 14
_diffrn_reflns_limit_h_min -14
_diffrn_reflns_limit_k_max 30
_diffrn_reflns_limit_k_min -29
_diffrn_reflns_limit_l_max 20
_diffrn_reflns_limit_l_min -20
_diffrn_reflns_number 58514
_diffrn_reflns_theta_full 28.00
_diffrn_reflns_theta_max 28.00
_diffrn_reflns_theta_min 2.86
_exptl_absorpt_coefficient_mu 0.576
_exptl_absorpt_correction_T_max 0.919
_exptl_absorpt_correction_T_min 0.806
_exptl_absorpt_correction_type multi-scan
_exptl_absorpt_process_details SORTAV
_exptl_crystal_colour yellow
_exptl_crystal_density_diffrn 1.548
_exptl_crystal_density_method 'not measured'
_exptl_crystal_description plate
_exptl_crystal_F_000 1800
_exptl_crystal_size_max 0.42
_exptl_crystal_size_mid 0.37
_exptl_crystal_size_min 0.15
_refine_diff_density_max 0.683
_refine_diff_density_min -0.612
_refine_diff_density_rms 0.064
_refine_ls_extinction_method none
_refine_ls_goodness_of_fit_ref 1.060
_refine_ls_hydrogen_treatment constr
_refine_ls_matrix_type full
_refine_ls_number_parameters 506
_refine_ls_number_reflns 9147
_refine_ls_number_restraints 0
_refine_ls_restrained_S_all 1.060
_refine_ls_R_factor_all 0.0552
_refine_ls_R_factor_gt 0.0377
_refine_ls_shift/su_max 0.006
_refine_ls_shift/su_mean 0.000
_refine_ls_structure_factor_coef Fsqd
_refine_ls_weighting_details 'calc w=1/[\s^2^(Fo^2^)+(0.0532P)^2^+1.7112P] where P=(Fo^2^+2Fc^2^)/3'
_refine_ls_weighting_scheme calc
_refine_ls_wR_factor_gt 0.0953
_refine_ls_wR_factor_ref 0.1020
_reflns_number_gt 7205
_reflns_number_total 9147
_reflns_threshold_expression >2sigma(I)
_cod_data_source_file om900660k_si_002.cif
_cod_data_source_block compd_9
_cod_original_sg_symbol_Hall -P2yn
_cod_original_sg_symbol_H-M P21/n
_cod_database_code 4070218

loop_
_symmetry_equiv_pos_as_xyz
'x, y, z'
'x+1/2, -y+1/2, z+1/2'
'-x, -y, -z'
'-x-1/2, y-1/2, -z-1/2'

loop_
_atom_site_label
_atom_site_type_symbol
_atom_site_fract_x
_atom_site_fract_y
_atom_site_fract_z
_atom_site_U_iso_or_equiv
_atom_site_adp_type
_atom_site_occupancy
_atom_site_symmetry_multiplicity
_atom_site_calc_flag
_atom_site_refinement_flags
Ru1 Ru 0.752422(16) 0.161965(7) 0.793623(13) 0.03126(7) Uani 1 1 d .
P1 P 0.65453(5) 0.12346(3) 0.89049(4) 0.03354(13) Uani 1 1 d .
B1 B 0.8974(3) 0.28180(13) 0.8038(3) 0.0527(8) Uani 1 1 d .
H1B H 0.9411 0.3191 0.8081 0.063 Uiso 1 1 calc R
B2 B 0.6601(3) 0.02958(14) 0.6805(3) 0.0520(8) Uani 1 1 d .
N1 N 0.83620(19) 0.19667(10) 0.70192(15) 0.0443(5) Uani 1 1 d .
N2 N 0.8948(2) 0.24896(10) 0.71876(17) 0.0505(6) Uani 1 1 d .
N3 N 0.90922(17) 0.19191(8) 0.90008(14) 0.0389(4) Uani 1 1 d .
N4 N 0.96157(18) 0.24369(9) 0.88857(16) 0.0447(5) Uani 1 1 d .
N5 N 0.68058(18) 0.24611(8) 0.79504(15) 0.0421(5) Uani 1 1 d .
N6 N 0.7611(2) 0.29147(9) 0.80078(18) 0.0533(6) Uani 1 1 d .
N7 N 0.84597(18) 0.08679(8) 0.78155(14) 0.0389(4) Uani 1 1 d .
N8 N 0.7933(2) 0.03807(9) 0.73235(18) 0.0505(6) Uani 1 1 d .
N9 N 0.60397(18) 0.13584(9) 0.68001(14) 0.0389(4) Uani 1 1 d .
N10 N 0.57671(19) 0.07871(9) 0.65169(15) 0.0428(5) Uani 1 1 d .
O1 O 0.6261(2) -0.02484(9) 0.6575(2) 0.0835(8) Uani 1 1 d .
H1O H 0.5529 -0.0293 0.6540 0.100 Uiso 1 1 calc R
C1 C 0.8489(3) 0.17656(14) 0.6254(2) 0.0545(7) Uani 1 1 d .
H1 H 0.8173 0.1411 0.5982 0.065 Uiso 1 1 calc R
C2 C 0.9154(3) 0.21528(18) 0.5915(3) 0.0700(9) Uani 1 1 d .
H2 H 0.9365 0.2114 0.5389 0.084 Uiso 1 1 calc R
C3 C 0.9430(3) 0.25998(16) 0.6512(3) 0.0661(9) Uani 1 1 d .
H3 H 0.9879 0.2931 0.6470 0.079 Uiso 1 1 calc R
C4 C 0.9821(2) 0.17106(12) 0.98085(19) 0.0453(6) Uani 1 1 d .
H4 H 0.9682 0.1363 1.0067 0.054 Uiso 1 1 calc R
C5 C 1.0816(2) 0.20859(13) 1.0207(2) 0.0539(7) Uani 1 1 d .
H5 H 1.1459 0.2039 1.0763 0.065 Uiso 1 1 calc R
C6 C 1.0651(2) 0.25369(13) 0.9609(2) 0.0526(7) Uani 1 1 d .
H6 H 1.1169 0.2861 0.9689 0.063 Uiso 1 1 calc R
C7 C 0.5724(3) 0.26960(12) 0.7921(2) 0.0545(7) Uani 1 1 d .
H7 H 0.5008 0.2486 0.7884 0.065 Uiso 1 1 calc R
C8 C 0.5812(3) 0.32995(13) 0.7955(3) 0.0831(13) Uani 1 1 d .
H8 H 0.5187 0.3565 0.7942 0.100 Uiso 1 1 calc R
C9 C 0.7016(3) 0.34183(12) 0.8011(3) 0.0805(13) Uani 1 1 d .
H9 H 0.7365 0.3788 0.8046 0.097 Uiso 1 1 calc R
C10 C 0.9683(2) 0.07746(12) 0.8120(2) 0.0508(7) Uani 1 1 d .
H10 H 1.0273 0.1037 0.8476 0.061 Uiso 1 1 calc R
C11 C 0.9969(3) 0.02333(15) 0.7839(3) 0.0752(11) Uani 1 1 d .
H11 H 1.0758 0.0068 0.7968 0.090 Uiso 1 1 calc R
C12 C 0.8855(3) 0.00000(14) 0.7338(3) 0.0777(11) Uani 1 1 d .
H12 H 0.8739 -0.0362 0.7052 0.093 Uiso 1 1 calc R
C13 C 0.5139(3) 0.16771(13) 0.62436(19) 0.0497(7) Uani 1 1 d .
H13 H 0.5090 0.2081 0.6279 0.060 Uiso 1 1 calc R
C14 C 0.4264(3) 0.13319(16) 0.5590(2) 0.0621(8) Uani 1 1 d .
H14 H 0.3551 0.1457 0.5125 0.075 Uiso 1 1 calc R
C15 C 0.4674(3) 0.07826(15) 0.57783(19) 0.0554(7) Uani 1 1 d .
H15 H 0.4284 0.0453 0.5461 0.067 Uiso 1 1 calc R
C16 C 0.4839(2) 0.13663(11) 0.85773(17) 0.0386(5) Uani 1 1 d .
C17 C 0.4014(2) 0.11284(13) 0.77743(18) 0.0475(6) Uani 1 1 d .
H17 H 0.4314 0.0878 0.7425 0.057 Uiso 1 1 calc R
C18 C 0.2743(3) 0.12614(15) 0.7490(2) 0.0592(8) Uani 1 1 d .
H18 H 0.2200 0.1096 0.6957 0.071 Uiso 1 1 calc R
C19 C 0.2289(3) 0.16351(14) 0.7994(2) 0.0620(9) Uani 1 1 d .
H19 H 0.1442 0.1730 0.7796 0.074 Uiso 1 1 calc R
C20 C 0.3086(3) 0.18671(15) 0.8786(2) 0.0617(8) Uani 1 1 d .
H20 H 0.2777 0.2118 0.9130 0.074 Uiso 1 1 calc R
C21 C 0.4353(3) 0.17326(13) 0.9084(2) 0.0504(6) Uani 1 1 d .
H21 H 0.4882 0.1890 0.9629 0.061 Uiso 1 1 calc R
C22 C 0.7068(2) 0.14988(12) 1.00911(18) 0.0443(6) Uani 1 1 d .
C23 C 0.7319(3) 0.20871(14) 1.0263(2) 0.0533(7) Uani 1 1 d .
H23 H 0.7333 0.2334 0.9791 0.064 Uiso 1 1 calc R
C24 C 0.7551(3) 0.23092(17) 1.1137(3) 0.0685(10) Uani 1 1 d .
H24 H 0.7702 0.2706 1.1244 0.082 Uiso 1 1 calc R
C25 C 0.7557(3) 0.1950(2) 1.1840(2) 0.0773(12) Uani 1 1 d .
H25 H 0.7705 0.2102 1.2422 0.093 Uiso 1 1 calc R
C26 C 0.7341(3) 0.1359(2) 1.1682(2) 0.0754(10) Uani 1 1 d .
H26 H 0.7362 0.1112 1.2162 0.091 Uiso 1 1 calc R
C27 C 0.7096(3) 0.11376(16) 1.08142(19) 0.0587(8) Uani 1 1 d .
H27 H 0.6948 0.0741 1.0712 0.070 Uiso 1 1 calc R
C28 C 0.6693(2) 0.04419(11) 0.90691(18) 0.0417(6) Uani 1 1 d .
C29 C 0.5704(3) 0.00598(14) 0.8910(3) 0.0768(11) Uani 1 1 d .
H29 H 0.4888 0.0200 0.8705 0.092 Uiso 1 1 calc R
C30 C 0.5921(4) -0.05301(16) 0.9053(4) 0.1128(19) Uani 1 1 d .
H30 H 0.5245 -0.0784 0.8927 0.135 Uiso 1 1 calc R
C31 C 0.7105(4) -0.07474(15) 0.9374(4) 0.0980(15) Uani 1 1 d .
H31 H 0.7238 -0.1144 0.9490 0.118 Uiso 1 1 calc R
C32 C 0.8093(3) -0.03785(15) 0.9525(3) 0.0774(11) Uani 1 1 d .
H32 H 0.8905 -0.0524 0.9728 0.093 Uiso 1 1 calc R
C33 C 0.7892(3) 0.02099(13) 0.9377(2) 0.0579(8) Uani 1 1 d .
H33 H 0.8575 0.0458 0.9486 0.069 Uiso 1 1 calc R
O2 O 0.7283(3) 0.13358(12) 0.3960(2) 0.0886(8) Uani 1 1 d .
O3 O 0.6151(3) 0.04905(16) 0.3273(3) 0.1535(18) Uani 1 1 d .
O4 O 0.6549(5) 0.06427(19) 0.4801(4) 0.180(2) Uani 1 1 d .
S1 S 0.69425(8) 0.07588(4) 0.40573(7) 0.0742(3) Uani 1 1 d .
C34 C 0.8349(4) 0.0364(2) 0.4335(4) 0.0982(14) Uani 1 1 d .
F1 F 0.8192(3) -0.02038(14) 0.4441(3) 0.1536(14) Uani 1 1 d .
F2 F 0.9163(4) 0.05696(19) 0.5101(3) 0.201(2) Uani 1 1 d .
F3 F 0.8898(4) 0.04163(19) 0.3745(4) 0.1905(19) Uani 1 1 d .

loop_
_atom_site_aniso_label
_atom_site_aniso_U_11
_atom_site_aniso_U_22
_atom_site_aniso_U_33
_atom_site_aniso_U_23
_atom_site_aniso_U_13
_atom_site_aniso_U_12
Ru1 0.02650(10) 0.02870(10) 0.03770(11) 0.00090(7) 0.00968(7) -0.00106(7)
P1 0.0289(3) 0.0350(3) 0.0369(3) 0.0006(2) 0.0113(2) 0.0003(2)
B1 0.0374(15) 0.0351(15) 0.081(2) 0.0077(15) 0.0143(15) -0.0065(12)
B2 0.0463(17) 0.0468(17) 0.067(2) -0.0172(15) 0.0252(15) -0.0068(14)
N1 0.0383(11) 0.0483(12) 0.0464(12) 0.0085(10) 0.0145(9) -0.0067(9)
N2 0.0389(11) 0.0470(13) 0.0635(15) 0.0153(11) 0.0147(11) -0.0070(10)
N3 0.0296(10) 0.0335(10) 0.0510(12) -0.0029(9) 0.0103(9) -0.0009(8)
N4 0.0311(10) 0.0367(11) 0.0625(14) -0.0066(10) 0.0107(10) -0.0031(8)
N5 0.0334(10) 0.0304(10) 0.0588(13) 0.0017(9) 0.0109(9) 0.0006(8)
N6 0.0383(12) 0.0289(11) 0.0853(18) 0.0006(11) 0.0112(12) -0.0030(9)
N7 0.0339(10) 0.0341(10) 0.0501(12) -0.0045(9) 0.0162(9) -0.0003(8)
N8 0.0435(12) 0.0370(11) 0.0744(16) -0.0129(11) 0.0245(11) -0.0001(9)
N9 0.0364(10) 0.0399(11) 0.0404(11) 0.0016(9) 0.0131(9) -0.0046(9)
N10 0.0376(11) 0.0450(12) 0.0462(12) -0.0096(10) 0.0148(9) -0.0081(9)
O1 0.0501(13) 0.0511(13) 0.143(2) -0.0341(14) 0.0249(15) -0.0094(10)
C1 0.0493(16) 0.0684(19) 0.0470(16) 0.0077(14) 0.0179(13) -0.0019(14)
C2 0.061(2) 0.092(3) 0.064(2) 0.022(2) 0.0314(17) -0.0015(18)
C3 0.0429(15) 0.073(2) 0.083(2) 0.036(2) 0.0230(16) -0.0023(15)
C4 0.0349(13) 0.0479(15) 0.0482(15) -0.0007(12) 0.0075(11) 0.0078(11)
C5 0.0335(13) 0.0658(19) 0.0529(16) -0.0174(14) 0.0023(12) 0.0036(12)
C6 0.0308(13) 0.0505(16) 0.0714(19) -0.0208(14) 0.0107(12) -0.0028(11)
C7 0.0363(13) 0.0436(15) 0.080(2) 0.0040(14) 0.0143(13) 0.0068(11)
C8 0.0481(18) 0.0419(17) 0.151(4) -0.0031(19) 0.023(2) 0.0105(13)
C9 0.0494(18) 0.0319(15) 0.149(4) 0.0007(17) 0.018(2) 0.0050(12)
C10 0.0353(13) 0.0477(15) 0.0697(19) -0.0080(13) 0.0183(13) 0.0022(11)
C11 0.0421(16) 0.0601(19) 0.123(3) -0.023(2) 0.0268(18) 0.0095(14)
C12 0.0558(19) 0.0512(18) 0.129(3) -0.033(2) 0.035(2) 0.0040(15)
C13 0.0451(15) 0.0542(16) 0.0441(15) 0.0120(12) 0.0078(12) -0.0028(12)
C14 0.0502(16) 0.083(2) 0.0420(15) 0.0069(15) 0.0008(13) -0.0079(16)
C15 0.0457(15) 0.075(2) 0.0424(15) -0.0145(14) 0.0107(12) -0.0154(14)
C16 0.0314(11) 0.0418(13) 0.0453(13) 0.0058(11) 0.0166(10) 0.0016(10)
C17 0.0363(13) 0.0621(17) 0.0447(14) -0.0012(13) 0.0145(11) -0.0035(12)
C18 0.0385(14) 0.083(2) 0.0509(16) 0.0079(16) 0.0089(13) -0.0059(14)
C19 0.0342(14) 0.080(2) 0.075(2) 0.0220(17) 0.0228(15) 0.0099(14)
C20 0.0463(16) 0.073(2) 0.074(2) 0.0037(17) 0.0307(16) 0.0142(15)
C21 0.0396(14) 0.0593(17) 0.0552(16) -0.0056(13) 0.0196(12) 0.0028(12)
C22 0.0295(12) 0.0617(17) 0.0406(13) -0.0057(12) 0.0107(10) -0.0009(11)
C23 0.0438(15) 0.0620(18) 0.0554(17) -0.0148(14) 0.0186(13) -0.0043(13)
C24 0.0449(16) 0.088(2) 0.073(2) -0.036(2) 0.0210(15) -0.0113(16)
C25 0.0468(18) 0.136(4) 0.0479(18) -0.028(2) 0.0148(14) -0.009(2)
C26 0.061(2) 0.123(3) 0.0422(17) 0.000(2) 0.0170(14) -0.003(2)
C27 0.0494(16) 0.084(2) 0.0409(15) 0.0021(15) 0.0126(13) 0.0000(15)
C28 0.0384(13) 0.0392(13) 0.0492(14) 0.0072(11) 0.0169(11) -0.0001(10)
C29 0.0447(16) 0.0466(17) 0.138(4) 0.0154(19) 0.0298(19) -0.0001(13)
C30 0.063(2) 0.0442(19) 0.224(6) 0.022(3) 0.039(3) -0.0097(17)
C31 0.079(3) 0.0457(18) 0.170(5) 0.036(2) 0.044(3) 0.0122(18)
C32 0.0546(19) 0.0582(19) 0.118(3) 0.033(2) 0.0267(19) 0.0175(15)
C33 0.0404(14) 0.0502(16) 0.079(2) 0.0214(15) 0.0151(14) 0.0035(12)
O2 0.0827(18) 0.0746(17) 0.109(2) 0.0008(15) 0.0323(16) -0.0089(14)
O3 0.103(3) 0.117(3) 0.171(4) 0.002(2) -0.045(2) -0.037(2)
O4 0.245(5) 0.149(3) 0.247(5) 0.038(3) 0.214(5) 0.021(3)
S1 0.0527(5) 0.0806(6) 0.0953(7) 0.0026(5) 0.0327(5) -0.0041(4)
C34 0.076(3) 0.102(4) 0.112(4) -0.016(3) 0.025(3) 0.010(2)
F1 0.125(2) 0.092(2) 0.225(4) 0.010(2) 0.034(2) 0.0324(18)
F2 0.129(3) 0.196(4) 0.189(4) -0.051(3) -0.062(3) 0.051(3)
F3 0.167(3) 0.206(4) 0.271(5) -0.002(4) 0.169(4) 0.046(3)

loop_
_atom_type_symbol
_atom_type_description
_atom_type_scat_dispersion_real
_atom_type_scat_dispersion_imag
_atom_type_scat_source
C C 0.0033 0.0016 'International Tables Vol C Tables 4.2.6.8 and 6.1.1.4'
H H 0.0000 0.0000 'International Tables Vol C Tables 4.2.6.8 and 6.1.1.4'
N N 0.0061 0.0033 'International Tables Vol C Tables 4.2.6.8 and 6.1.1.4'
O O 0.0106 0.0060 'International Tables Vol C Tables 4.2.6.8 and 6.1.1.4'
B B 0.0013 0.0007 'International Tables Vol C Tables 4.2.6.8 and 6.1.1.4'
F F 0.0171 0.0103 'International Tables Vol C Tables 4.2.6.8 and 6.1.1.4'
P P 0.1023 0.0942 'International Tables Vol C Tables 4.2.6.8 and 6.1.1.4'
S S 0.1246 0.1234 'International Tables Vol C Tables 4.2.6.8 and 6.1.1.4'
Ru Ru -1.2594 0.8363 'International Tables Vol C Tables 4.2.6.8 and 6.1.1.4'

loop_
_geom_angle_atom_site_label_1
_geom_angle_atom_site_label_2
_geom_angle_atom_site_label_3
_geom_angle
N7 Ru1 N9 88.64(8)
N7 Ru1 N3 91.13(8)
N9 Ru1 N3 174.80(8)
N7 Ru1 N5 169.08(8)
N9 Ru1 N5 93.89(8)
N3 Ru1 N5 85.39(8)
N7 Ru1 N1 83.78(8)
N9 Ru1 N1 87.52(8)
N3 Ru1 N1 87.30(8)
N5 Ru1 N1 85.72(9)
N7 Ru1 P1 96.54(6)
N9 Ru1 P1 90.71(6)
N3 Ru1 P1 94.48(6)
N5 Ru1 P1 94.04(6)
N1 Ru1 P1 178.19(6)
C28 P1 C22 101.77(13)
C28 P1 C16 103.72(11)
C22 P1 C16 100.09(11)
C28 P1 Ru1 115.16(8)
C22 P1 Ru1 117.42(9)
C16 P1 Ru1 116.34(8)
N2 B1 N4 109.1(2)
N2 B1 N6 108.7(2)
N4 B1 N6 106.7(2)
N2 B1 H1B 110.8
N4 B1 H1B 110.8
N6 B1 H1B 110.8
O1 B2 N10 123.7(3)
O1 B2 N8 115.3(3)
N10 B2 N8 120.9(2)
C1 N1 N2 106.6(2)
C1 N1 Ru1 132.93(19)
N2 N1 Ru1 120.43(17)
N1 N2 C3 108.4(3)
N1 N2 B1 118.2(2)
C3 N2 B1 133.4(3)
C4 N3 N4 106.0(2)
C4 N3 Ru1 135.68(18)
N4 N3 Ru1 118.22(16)
C6 N4 N3 109.6(2)
C6 N4 B1 130.1(2)
N3 N4 B1 120.2(2)
C7 N5 N6 106.5(2)
C7 N5 Ru1 136.98(18)
N6 N5 Ru1 116.57(15)
C9 N6 N5 109.3(2)
C9 N6 B1 128.6(2)
N5 N6 B1 122.1(2)
C10 N7 N8 105.9(2)
C10 N7 Ru1 127.68(17)
N8 N7 Ru1 126.15(15)
C12 N8 N7 109.1(2)
C12 N8 B2 124.7(2)
N7 N8 B2 126.1(2)
C13 N9 N10 106.1(2)
C13 N9 Ru1 128.76(19)
N10 N9 Ru1 125.04(15)
C15 N10 N9 108.3(2)
C15 N10 B2 124.4(2)
N9 N10 B2 126.1(2)
B2 O1 H1O 109.5
N1 C1 C2 110.9(3)
N1 C1 H1 124.6
C2 C1 H1 124.6
C3 C2 C1 105.0(3)
C3 C2 H2 127.5
C1 C2 H2 127.5
C2 C3 N2 109.2(3)
C2 C3 H3 125.4
N2 C3 H3 125.4
N3 C4 C5 110.4(3)
N3 C4 H4 124.8
C5 C4 H4 124.8
C6 C5 C4 105.3(2)
C6 C5 H5 127.3
C4 C5 H5 127.3
N4 C6 C5 108.7(2)
N4 C6 H6 125.6
C5 C6 H6 125.6
N5 C7 C8 110.4(3)
N5 C7 H7 124.8
C8 C7 H7 124.8
C9 C8 C7 105.0(3)
C9 C8 H8 127.5
C7 C8 H8 127.5
N6 C9 C8 108.8(3)
N6 C9 H9 125.6
C8 C9 H9 125.6
N7 C10 C11 111.1(3)
N7 C10 H10 124.4
C11 C10 H10 124.4
C12 C11 C10 105.2(3)
C12 C11 H11 127.4
C10 C11 H11 127.4
C11 C12 N8 108.7(3)
C11 C12 H12 125.6
N8 C12 H12 125.6
N9 C13 C14 111.4(3)
N9 C13 H13 124.3
C14 C13 H13 124.3
C15 C14 C13 105.3(3)
C15 C14 H14 127.3
C13 C14 H14 127.3
C14 C15 N10 108.9(3)
C14 C15 H15 125.6
N10 C15 H15 125.6
C21 C16 C17 118.0(2)
C21 C16 P1 121.4(2)
C17 C16 P1 120.41(19)
C18 C17 C16 120.6(3)
C18 C17 H17 119.7
C16 C17 H17 119.7
C19 C18 C17 120.3(3)
C19 C18 H18 119.8
C17 C18 H18 119.8
C20 C19 C18 119.6(3)
C20 C19 H19 120.2
C18 C19 H19 120.2
C19 C20 C21 120.7(3)
C19 C20 H20 119.7
C21 C20 H20 119.7
C16 C21 C20 120.7(3)
C16 C21 H21 119.6
C20 C21 H21 119.6
C23 C22 C27 118.6(3)
C23 C22 P1 119.3(2)
C27 C22 P1 121.7(2)
C22 C23 C24 120.2(3)
C22 C23 H23 119.9
C24 C23 H23 119.9
C25 C24 C23 120.5(3)
C25 C24 H24 119.7
C23 C24 H24 119.7
C24 C25 C26 119.8(3)
C24 C25 H25 120.1
C26 C25 H25 120.1
C27 C26 C25 119.9(4)
C27 C26 H26 120.1
C25 C26 H26 120.1
C26 C27 C22 120.9(3)
C26 C27 H27 119.5
C22 C27 H27 119.5
C29 C28 C33 117.5(3)
C29 C28 P1 125.1(2)
C33 C28 P1 117.4(2)
C28 C29 C30 120.3(3)
C28 C29 H29 119.8
C30 C29 H29 119.8
C31 C30 C29 121.3(3)
C31 C30 H30 119.4
C29 C30 H30 119.4
C32 C31 C30 119.3(3)
C32 C31 H31 120.3
C30 C31 H31 120.3
C31 C32 C33 120.1(3)
C31 C32 H32 120.0
C33 C32 H32 120.0
C32 C33 C28 121.5(3)
C32 C33 H33 119.3
C28 C33 H33 119.3
O3 S1 O4 110.3(3)
O3 S1 O2 116.4(2)
O4 S1 O2 116.5(2)
O3 S1 C34 104.6(3)
O4 S1 C34 102.5(3)
O2 S1 C34 104.6(2)
F3 C34 F2 104.5(5)
F3 C34 F1 107.3(4)
F2 C34 F1 108.6(5)
F3 C34 S1 113.5(4)
F2 C34 S1 109.7(4)
F1 C34 S1 112.7(4)

loop_
_geom_bond_atom_site_label_1
_geom_bond_atom_site_label_2
_geom_bond_distance
Ru1 N7 2.0668(19)
Ru1 N9 2.075(2)
Ru1 N3 2.095(2)
Ru1 N5 2.099(2)
Ru1 N1 2.117(2)
Ru1 P1 2.3253(6)
P1 C28 1.837(3)
P1 C22 1.838(3)
P1 C16 1.854(2)
B1 N2 1.513(5)
B1 N4 1.543(4)
B1 N6 1.548(4)
B1 H1B 0.9800
B2 O1 1.320(4)
B2 N10 1.443(4)
B2 N8 1.467(4)
N1 C1 1.328(4)
N1 N2 1.354(3)
N2 C3 1.360(4)
N3 C4 1.337(3)
N3 N4 1.367(3)
N4 C6 1.344(3)
N5 C7 1.328(3)
N5 N6 1.368(3)
N6 C9 1.339(4)
N7 C10 1.324(3)
N7 N8 1.372(3)
N8 C12 1.357(4)
N9 C13 1.315(3)
N9 N10 1.384(3)
N10 C15 1.376(3)
O1 H1O 0.8200
C1 C2 1.379(4)
C1 H1 0.9300
C2 C3 1.347(5)
C2 H2 0.9300
C3 H3 0.9300
C4 C5 1.389(4)
C4 H4 0.9300
C5 C6 1.360(4)
C5 H5 0.9300
C6 H6 0.9300
C7 C8 1.388(4)
C7 H7 0.9300
C8 C9 1.367(5)
C8 H8 0.9300
C9 H9 0.9300
C10 C11 1.391(4)
C10 H10 0.9300
C11 C12 1.352(5)
C11 H11 0.9300
C12 H12 0.9300
C13 C14 1.401(4)
C13 H13 0.9300
C14 C15 1.341(5)
C14 H14 0.9300
C15 H15 0.9300
C16 C21 1.386(4)
C16 C17 1.394(4)
C17 C18 1.392(4)
C17 H17 0.9300
C18 C19 1.373(5)
C18 H18 0.9300
C19 C20 1.366(5)
C19 H19 0.9300
C20 C21 1.389(4)
C20 H20 0.9300
C21 H21 0.9300
C22 C23 1.387(4)
C22 C27 1.387(4)
C23 C24 1.390(4)
C23 H23 0.9300
C24 C25 1.366(6)
C24 H24 0.9300
C25 C26 1.385(6)
C25 H25 0.9300
C26 C27 1.379(4)
C26 H26 0.9300
C27 H27 0.9300
C28 C29 1.379(4)
C28 C33 1.388(4)
C29 C30 1.380(5)
C29 H29 0.9300
C30 C31 1.361(5)
C30 H30 0.9300
C31 C32 1.360(5)
C31 H31 0.9300
C32 C33 1.376(4)
C32 H32 0.9300
C33 H33 0.9300
O2 S1 1.402(3)
O3 S1 1.389(4)
O4 S1 1.399(4)
S1 C34 1.757(5)
C34 F3 1.276(6)
C34 F2 1.323(6)
C34 F1 1.333(6)

loop_
_geom_torsion_atom_site_label_1
_geom_torsion_atom_site_label_2
_geom_torsion_atom_site_label_3
_geom_torsion_atom_site_label_4
_geom_torsion
N7 Ru1 P1 C28 -9.13(11)
N9 Ru1 P1 C28 79.59(11)
N3 Ru1 P1 C28 -100.78(11)
N5 Ru1 P1 C28 173.54(11)
N7 Ru1 P1 C22 110.71(11)
N9 Ru1 P1 C22 -160.57(11)
N3 Ru1 P1 C22 19.06(11)
N5 Ru1 P1 C22 -66.62(11)
N7 Ru1 P1 C16 -130.80(11)
N9 Ru1 P1 C16 -42.08(11)
N3 Ru1 P1 C16 137.55(11)
N5 Ru1 P1 C16 51.87(11)
N7 Ru1 N1 C1 45.3(3)
N9 Ru1 N1 C1 -43.6(3)
N3 Ru1 N1 C1 136.8(3)
N5 Ru1 N1 C1 -137.7(3)
N7 Ru1 N1 N2 -132.38(19)
N9 Ru1 N1 N2 138.72(18)
N3 Ru1 N1 N2 -40.94(18)
N5 Ru1 N1 N2 44.63(18)
C1 N1 N2 C3 0.0(3)
Ru1 N1 N2 C3 178.24(18)
C1 N1 N2 B1 -178.9(2)
Ru1 N1 N2 B1 -0.6(3)
N4 B1 N2 N1 58.7(3)
N6 B1 N2 N1 -57.2(3)
N4 B1 N2 C3 -119.8(3)
N6 B1 N2 C3 124.2(3)
N7 Ru1 N3 C4 -54.9(3)
N5 Ru1 N3 C4 135.5(3)
N1 Ru1 N3 C4 -138.6(3)
P1 Ru1 N3 C4 41.8(2)
N7 Ru1 N3 N4 120.33(17)
N5 Ru1 N3 N4 -49.31(17)
N1 Ru1 N3 N4 36.61(17)
P1 Ru1 N3 N4 -143.02(16)
C4 N3 N4 C6 0.5(3)
Ru1 N3 N4 C6 -175.99(16)
C4 N3 N4 B1 -176.9(2)
Ru1 N3 N4 B1 6.6(3)
N2 B1 N4 C6 119.7(3)
N6 B1 N4 C6 -123.1(3)
N2 B1 N4 N3 -63.5(3)
N6 B1 N4 N3 53.7(3)
N7 Ru1 N5 C7 153.2(4)
N9 Ru1 N5 C7 50.0(3)
N3 Ru1 N5 C7 -135.1(3)
N1 Ru1 N5 C7 137.2(3)
P1 Ru1 N5 C7 -41.0(3)
N7 Ru1 N5 N6 -27.2(5)
N9 Ru1 N5 N6 -130.35(19)
N3 Ru1 N5 N6 44.49(19)
N1 Ru1 N5 N6 -43.14(19)
P1 Ru1 N5 N6 138.67(18)
C7 N5 N6 C9 -0.1(4)
Ru1 N5 N6 C9 -179.9(3)
C7 N5 N6 B1 -178.9(3)
Ru1 N5 N6 B1 1.4(3)
N2 B1 N6 C9 -120.2(4)
N4 B1 N6 C9 122.3(4)
N2 B1 N6 N5 58.3(3)
N4 B1 N6 N5 -59.2(3)
N9 Ru1 N7 C10 156.2(2)
N3 Ru1 N7 C10 -18.6(2)
N5 Ru1 N7 C10 52.6(5)
N1 Ru1 N7 C10 68.6(2)
P1 Ru1 N7 C10 -113.2(2)
N9 Ru1 N7 N8 -17.2(2)
N3 Ru1 N7 N8 168.0(2)
N5 Ru1 N7 N8 -120.8(4)
N1 Ru1 N7 N8 -104.8(2)
P1 Ru1 N7 N8 73.4(2)
C10 N7 N8 C12 -0.2(3)
Ru1 N7 N8 C12 174.5(2)
C10 N7 N8 B2 -176.0(3)
Ru1 N7 N8 B2 -1.4(4)
O1 B2 N8 C12 20.9(5)
N10 B2 N8 C12 -154.6(3)
O1 B2 N8 N7 -163.9(3)
N10 B2 N8 N7 20.6(5)
N7 Ru1 N9 C13 -159.1(2)
N5 Ru1 N9 C13 10.3(2)
N1 Ru1 N9 C13 -75.3(2)
P1 Ru1 N9 C13 104.4(2)
N7 Ru1 N9 N10 25.47(18)
N5 Ru1 N9 N10 -165.16(18)
N1 Ru1 N9 N10 109.30(19)
P1 Ru1 N9 N10 -71.06(18)
C13 N9 N10 C15 -0.2(3)
Ru1 N9 N10 C15 176.07(17)
C13 N9 N10 B2 167.4(3)
Ru1 N9 N10 B2 -16.2(3)
O1 B2 N10 C15 -20.2(5)
N8 B2 N10 C15 154.8(3)
O1 B2 N10 N9 174.0(3)
N8 B2 N10 N9 -11.0(4)
N2 N1 C1 C2 -0.1(3)
Ru1 N1 C1 C2 -178.0(2)
N1 C1 C2 C3 0.2(4)
C1 C2 C3 N2 -0.2(4)
N1 N2 C3 C2 0.1(3)
B1 N2 C3 C2 178.7(3)
N4 N3 C4 C5 -0.8(3)
Ru1 N3 C4 C5 174.80(19)
N3 C4 C5 C6 0.8(3)
N3 N4 C6 C5 -0.1(3)
B1 N4 C6 C5 177.0(3)
C4 C5 C6 N4 -0.4(3)
N6 N5 C7 C8 0.3(4)
Ru1 N5 C7 C8 179.9(3)
N5 C7 C8 C9 -0.3(5)
N5 N6 C9 C8 -0.1(5)
B1 N6 C9 C8 178.6(4)
C7 C8 C9 N6 0.2(5)
N8 N7 C10 C11 -0.2(4)
Ru1 N7 C10 C11 -174.7(2)
N7 C10 C11 C12 0.4(4)
C10 C11 C12 N8 -0.5(5)
N7 N8 C12 C11 0.4(4)
B2 N8 C12 C11 176.3(3)
N10 N9 C13 C14 0.0(3)
Ru1 N9 C13 C14 -176.11(19)
N9 C13 C14 C15 0.2(4)
C13 C14 C15 N10 -0.4(3)
N9 N10 C15 C14 0.4(3)
B2 N10 C15 C14 -167.6(3)
C28 P1 C16 C21 121.5(2)
C22 P1 C16 C21 16.6(3)
Ru1 P1 C16 C21 -111.0(2)
C28 P1 C16 C17 -62.9(2)
C22 P1 C16 C17 -167.8(2)
Ru1 P1 C16 C17 64.6(2)
C21 C16 C17 C18 0.6(4)
P1 C16 C17 C18 -175.2(2)
C16 C17 C18 C19 0.8(5)
C17 C18 C19 C20 -1.3(5)
C18 C19 C20 C21 0.5(5)
C17 C16 C21 C20 -1.4(4)
P1 C16 C21 C20 174.3(2)
C19 C20 C21 C16 0.9(5)
C28 P1 C22 C23 167.8(2)
C16 P1 C22 C23 -85.8(2)
Ru1 P1 C22 C23 41.1(2)
C28 P1 C22 C27 -18.9(3)
C16 P1 C22 C27 87.5(2)
Ru1 P1 C22 C27 -145.6(2)
C27 C22 C23 C24 -2.2(4)
P1 C22 C23 C24 171.3(2)
C22 C23 C24 C25 1.3(4)
C23 C24 C25 C26 0.5(5)
C24 C25 C26 C27 -1.3(5)
C25 C26 C27 C22 0.3(5)
C23 C22 C27 C26 1.5(4)
P1 C22 C27 C26 -171.9(2)
C22 P1 C28 C29 107.4(3)
C16 P1 C28 C29 3.8(3)
Ru1 P1 C28 C29 -124.4(3)
C22 P1 C28 C33 -72.6(3)
C16 P1 C28 C33 -176.2(2)
Ru1 P1 C28 C33 55.6(3)
C33 C28 C29 C30 -0.2(6)
P1 C28 C29 C30 179.8(4)
C28 C29 C30 C31 1.7(8)
C29 C30 C31 C32 -2.5(9)
C30 C31 C32 C33 1.8(8)
C31 C32 C33 C28 -0.4(6)
C29 C28 C33 C32 -0.4(5)
P1 C28 C33 C32 179.6(3)
O3 S1 C34 F3 66.1(5)
O4 S1 C34 F3 -178.8(5)
O2 S1 C34 F3 -56.8(5)
O3 S1 C34 F2 -177.4(4)
O4 S1 C34 F2 -62.2(5)
O2 S1 C34 F2 59.8(5)
O3 S1 C34 F1 -56.3(5)
O4 S1 C34 F1 58.9(5)
O2 S1 C34 F1 -179.1(4)
